data_7039153
loop_
_publ_author_name
'Behrle, Andrew C.'
'Walensky, Justin R.'

_publ_section_title
;
 Insertion of (t)BuNC into thorium-phosphorus and thorium-arsenic bonds:
 phosphaazaallene and arsaazaallene moieties in f element chemistry.
;
_journal_issue 24
_journal_name_full 'Dalton transactions (Cambridge, England : 2003)'
_journal_page_first 10042
_journal_page_last 10049
_journal_paper_doi 10.1039/c6dt00776g
_journal_volume 45
_journal_year 2016
_chemical_formula_sum 'C38 H54 P2 Th'
_chemical_formula_weight 804.79
_space_group_crystal_system orthorhombic
_space_group_IT_number 60
_space_group_name_Hall '-P 2n 2ab'
_space_group_name_H-M_alt 'P b c n'
_symmetry_space_group_name_Hall '-P 2n 2ab'
_symmetry_space_group_name_H-M 'P b c n'
_atom_sites_solution_hydrogens mixed
_audit_creation_method SHELXL-2014/7
_audit_update_record
;
2016-02-22 deposited with the CCDC.
2016-04-14 downloaded from the CCDC.
;
_cell_angle_alpha 90
_cell_angle_beta 90
_cell_angle_gamma 90
_cell_formula_units_Z 4
_cell_length_a 11.0230(9)
_cell_length_b 15.3941(13)
_cell_length_c 21.2051(18)
_cell_measurement_reflns_used 2081
_cell_measurement_temperature 100(2)
_cell_measurement_theta_max 24.58
_cell_measurement_theta_min 2.47
_cell_volume 3598.3(5)
_computing_cell_refinement 'APEX2 (Bruker AXS, 2008)'
_computing_data_collection 'APEX2 (Bruker AXS, 2008)'
_computing_data_reduction 'APEX2 (Bruker AXS, 2008)'
_computing_molecular_graphics 'X-SEED, Barbour, 2001'
_computing_publication_material 'CIFTAB (Sheldrick, 2013)'
_computing_structure_refinement 'SHELXL-2014(Sheldrick, 2014)'
_computing_structure_solution 'SHELXS-2014 (Sheldrick, 2014)'
_diffrn_ambient_temperature 100(2)
_diffrn_measured_fraction_theta_full 1.000
_diffrn_measured_fraction_theta_max 0.993
_diffrn_measurement_device_type 'Bruker APEXII CCD area detector'
_diffrn_measurement_method 'omega scans'
_diffrn_radiation_type MoK\a
_diffrn_radiation_wavelength 0.71073
_diffrn_reflns_av_unetI/netI 0.0201
_diffrn_reflns_Laue_measured_fraction_full 1.000
_diffrn_reflns_Laue_measured_fraction_max 0.993
_diffrn_reflns_number 4083
_diffrn_reflns_point_group_measured_fraction_full 1.000
_diffrn_reflns_point_group_measured_fraction_max 0.993
_diffrn_reflns_theta_full 25.242
_diffrn_reflns_theta_max 27.435
_diffrn_reflns_theta_min 1.921
_diffrn_standards_decay_% 0.0
_exptl_absorpt_coefficient_mu 4.257
_exptl_absorpt_correction_T_max 0.82
_exptl_absorpt_correction_T_min 0.53
_exptl_absorpt_correction_type multi-scan
_exptl_absorpt_process_details
;
 Data were corrected for decay and absorption using the program SADABS 
 (Sheldrick, G. M. (2003). SADABS. Version 2.10. University of
 G\"ottingen, Germany).
;
_exptl_crystal_colour orange
_exptl_crystal_density_diffrn 1.486
_exptl_crystal_description plate
_exptl_crystal_F_000 1608
_exptl_crystal_size_max 0.250
_exptl_crystal_size_mid 0.125
_exptl_crystal_size_min 0.050
_refine_diff_density_max 0.716
_refine_diff_density_min -0.569
_refine_diff_density_rms 0.075
_refine_ls_extinction_method none
_refine_ls_goodness_of_fit_ref 1.082
_refine_ls_hydrogen_treatment mixed
_refine_ls_matrix_type full
_refine_ls_number_parameters 294
_refine_ls_number_reflns 4083
_refine_ls_number_restraints 288
_refine_ls_restrained_S_all 1.095
_refine_ls_R_factor_all 0.0359
_refine_ls_R_factor_gt 0.0211
_refine_ls_shift/su_max 0.002
_refine_ls_shift/su_mean 0.000
_refine_ls_structure_factor_coef Fsqd
_refine_ls_weighting_details 'w=1/[\s^2^(Fo^2^)+(0.0188P)^2^+2.7788P] where P=(Fo^2^+2Fc^2^)/3'
_refine_ls_weighting_scheme calc
_refine_ls_wR_factor_gt 0.0431
_refine_ls_wR_factor_ref 0.0466
_reflns_Friedel_coverage 0.000
_reflns_number_gt 3051
_reflns_number_total 4083
_reflns_threshold_expression 'I > 2\s(I)'
_cod_data_source_file c6dt00776g2.cif
_cod_data_source_block Compound_1
_cod_depositor_comments 'Adding full bibliography for 7039153--7039157.cif.'
_cod_database_code 7039153
_shelx_shelxl_version_number 2014/7
_shelx_space_group_comment
;
The symmetry employed for this shelxl refinement is uniquely defined
by the following loop, which should always be used as a source of
symmetry information in preference to the above space-group names.
They are only intended as comments.
;
_shelx_estimated_absorpt_t_min 0.416
_shelx_estimated_absorpt_t_max 0.815
_shelxl_version_number 2014_7

loop_
_space_group_symop_operation_xyz
'x, y, z'
'-x+1/2, -y+1/2, z+1/2'
'x+1/2, -y+1/2, -z'
'-x, y, -z+1/2'
'-x, -y, -z'
'x-1/2, y-1/2, -z-1/2'
'-x-1/2, y-1/2, z'
'x, -y, z-1/2'

loop_
_atom_site_label
_atom_site_type_symbol
_atom_site_fract_x
_atom_site_fract_y
_atom_site_fract_z
_atom_site_U_iso_or_equiv
_atom_site_adp_type
_atom_site_occupancy
_atom_site_site_symmetry_order
_atom_site_calc_flag
_atom_site_refinement_flags_posn
_atom_site_refinement_flags_adp
_atom_site_refinement_flags_occupancy
_atom_site_disorder_assembly
_atom_site_disorder_group
Th1 Th 0.0000 0.06162(2) 0.2500 0.01692(4) Uani 1 2 d S TU P . .
P1 P 0.18325(8) -0.05491(5) 0.29591(4) 0.03141(18) Uani 1 1 d . U . . .
H1 H 0.278(3) -0.009(2) 0.2963(15) 0.046(9) Uiso 1 1 d . . . . .
C2 C -0.1818(6) 0.1599(5) 0.3026(3) 0.0257(15) Uani 0.726(12) 1 d . U P A 1
C11 C 0.1953(3) -0.10530(19) 0.37377(13) 0.0261(6) Uani 1 1 d . U . . .
C1 C -0.1996(6) 0.0775(5) 0.3324(3) 0.0220(14) Uani 0.726(12) 1 d . U P A 1
C5 C -0.0988(6) 0.0639(4) 0.3730(3) 0.0196(12) Uani 0.726(12) 1 d . U P A 1
C13 C 0.2963(3) -0.1305(2) 0.47335(14) 0.0333(7) Uani 1 1 d . U . . .
H13 H 0.3565 -0.1142 0.5031 0.040 Uiso 1 1 calc R U . . .
C18 C 0.2443(4) -0.2566(3) 0.54434(15) 0.0457(9) Uani 1 1 d . U . . .
H18A H 0.3203 -0.2889 0.5397 0.069 Uiso 1 1 calc R U . . .
H18B H 0.1768 -0.2975 0.5492 0.069 Uiso 1 1 calc R U . . .
H18C H 0.2491 -0.2193 0.5817 0.069 Uiso 1 1 calc R U . . .
C16 C 0.1181(3) -0.17574(19) 0.38750(13) 0.0276(6) Uani 1 1 d . U . . .
C12 C 0.2847(3) -0.0822(2) 0.41840(15) 0.0309(7) Uani 1 1 d . U . . .
C15 C 0.1339(3) -0.2224(2) 0.44292(13) 0.0301(7) Uani 1 1 d . U . . .
H15 H 0.0819 -0.2703 0.4514 0.036 Uiso 1 1 calc R U . . .
C14 C 0.2236(3) -0.2012(2) 0.48648(14) 0.0329(7) Uani 1 1 d . U . . .
C19 C 0.0200(3) -0.2026(2) 0.34239(15) 0.0362(8) Uani 1 1 d . U . . .
H19A H -0.0386 -0.1551 0.3378 0.054 Uiso 1 1 calc R U . . .
H19B H -0.0214 -0.2542 0.3587 0.054 Uiso 1 1 calc R U . . .
H19C H 0.0560 -0.2159 0.3012 0.054 Uiso 1 1 calc R U . . .
C4 C -0.0227(5) 0.1364(5) 0.3684(3) 0.0267(13) Uani 0.726(12) 1 d . U P A 1
C17 C 0.3714(3) -0.0079(2) 0.40758(18) 0.0455(9) Uani 1 1 d . U . . .
H17A H 0.4197 0.0018 0.4458 0.068 Uiso 1 1 calc R U . . .
H17B H 0.3254 0.0449 0.3976 0.068 Uiso 1 1 calc R U . . .
H17C H 0.4254 -0.0219 0.3723 0.068 Uiso 1 1 calc R U . . .
C3 C -0.0735(7) 0.1959(4) 0.3254(4) 0.0290(14) Uani 0.726(12) 1 d . U P A 1
C6 C -0.3138(7) 0.0261(7) 0.3331(4) 0.071(3) Uani 0.726(12) 1 d . U P A 1
H6A H -0.2950 -0.0349 0.3418 0.106 Uiso 0.726(12) 1 calc R U P A 1
H6B H -0.3538 0.0308 0.2920 0.106 Uiso 0.726(12) 1 calc R U P A 1
H6C H -0.3678 0.0486 0.3659 0.106 Uiso 0.726(12) 1 calc R U P A 1
C7 C -0.2676(7) 0.2029(6) 0.2564(3) 0.065(2) Uani 0.726(12) 1 d . U P A 1
H7A H -0.3510 0.1850 0.2657 0.097 Uiso 0.726(12) 1 calc R U P A 1
H7B H -0.2465 0.1853 0.2134 0.097 Uiso 0.726(12) 1 calc R U P A 1
H7C H -0.2608 0.2661 0.2602 0.097 Uiso 0.726(12) 1 calc R U P A 1
C8 C -0.0340(10) 0.2900(4) 0.3197(5) 0.083(3) Uani 0.726(12) 1 d . U P A 1
H8A H -0.0466 0.3195 0.3601 0.124 Uiso 0.726(12) 1 calc R U P A 1
H8B H -0.0821 0.3189 0.2870 0.124 Uiso 0.726(12) 1 calc R U P A 1
H8C H 0.0521 0.2925 0.3084 0.124 Uiso 0.726(12) 1 calc R U P A 1
C9 C 0.0857(6) 0.1532(8) 0.4090(4) 0.082(3) Uani 0.726(12) 1 d . U P A 1
H9A H 0.0590 0.1744 0.4503 0.122 Uiso 0.726(12) 1 calc R U P A 1
H9B H 0.1373 0.1970 0.3889 0.122 Uiso 0.726(12) 1 calc R U P A 1
H9C H 0.1316 0.0992 0.4144 0.122 Uiso 0.726(12) 1 calc R U P A 1
C10 C -0.0896(9) -0.0069(5) 0.4204(3) 0.065(3) Uani 0.726(12) 1 d . U P A 1
H10A H -0.0040 -0.0192 0.4290 0.098 Uiso 0.726(12) 1 calc R U P A 1
H10B H -0.1289 -0.0593 0.4039 0.098 Uiso 0.726(12) 1 calc R U P A 1
H10C H -0.1299 0.0111 0.4594 0.098 Uiso 0.726(12) 1 calc R U P A 1
C2' C -0.1517(19) 0.1791(11) 0.3089(9) 0.017(3) Uani 0.274(12) 1 d . U P A 2
C1' C -0.2114(18) 0.1010(13) 0.3193(10) 0.024(3) Uani 0.274(12) 1 d . U P A 2
C5' C -0.1396(19) 0.0540(13) 0.3632(10) 0.030(3) Uani 0.274(12) 1 d . U P A 2
C4' C -0.0404(18) 0.1020(14) 0.3776(7) 0.028(3) Uani 0.274(12) 1 d . U P A 2
C3' C -0.0471(15) 0.1807(13) 0.3449(7) 0.020(3) Uani 0.274(12) 1 d . U P A 2
C6' C -0.3405(15) 0.0704(15) 0.3086(12) 0.067(6) Uani 0.274(12) 1 d . U P A 2
H6'1 H -0.3416 0.0070 0.3049 0.101 Uiso 0.274(12) 1 calc R U P A 2
H6'2 H -0.3721 0.0964 0.2698 0.101 Uiso 0.274(12) 1 calc R U P A 2
H6'3 H -0.3912 0.0882 0.3443 0.101 Uiso 0.274(12) 1 calc R U P A 2
C7' C -0.213(2) 0.2481(12) 0.2721(8) 0.052(5) Uani 0.274(12) 1 d . U P A 2
H7'1 H -0.1648 0.3016 0.2744 0.078 Uiso 0.274(12) 1 calc R U P A 2
H7'2 H -0.2937 0.2585 0.2895 0.078 Uiso 0.274(12) 1 calc R U P A 2
H7'3 H -0.2197 0.2297 0.2280 0.078 Uiso 0.274(12) 1 calc R U P A 2
C8' C 0.0248(17) 0.2668(13) 0.3489(10) 0.058(5) Uani 0.274(12) 1 d . U P A 2
H8'1 H 0.0174 0.2910 0.3915 0.087 Uiso 0.274(12) 1 calc R U P A 2
H8'2 H -0.0079 0.3083 0.3182 0.087 Uiso 0.274(12) 1 calc R U P A 2
H8'3 H 0.1105 0.2557 0.3395 0.087 Uiso 0.274(12) 1 calc R U P A 2
C9' C 0.070(2) 0.1013(17) 0.4271(9) 0.065(6) Uani 0.274(12) 1 d . U P A 2
H9'1 H 0.0431 0.1266 0.4671 0.098 Uiso 0.274(12) 1 calc R U P A 2
H9'2 H 0.1377 0.1355 0.4102 0.098 Uiso 0.274(12) 1 calc R U P A 2
H9'3 H 0.0969 0.0414 0.4341 0.098 Uiso 0.274(12) 1 calc R U P A 2
C10' C -0.152(2) -0.0286(13) 0.4036(12) 0.072(6) Uani 0.274(12) 1 d . U P A 2
H10D H -0.0719 -0.0542 0.4105 0.108 Uiso 0.274(12) 1 calc R U P A 2
H10E H -0.2042 -0.0705 0.3817 0.108 Uiso 0.274(12) 1 calc R U P A 2
H10F H -0.1886 -0.0137 0.4444 0.108 Uiso 0.274(12) 1 calc R U P A 2

loop_
_atom_site_aniso_label
_atom_site_aniso_U_11
_atom_site_aniso_U_22
_atom_site_aniso_U_33
_atom_site_aniso_U_23
_atom_site_aniso_U_13
_atom_site_aniso_U_12
Th1 0.01824(7) 0.01657(7) 0.01595(7) 0.000 0.00096(6) 0.000
P1 0.0351(4) 0.0344(4) 0.0248(4) 0.0036(4) 0.0012(4) 0.0120(4)
C2 0.024(3) 0.034(4) 0.019(3) 0.001(2) 0.008(2) 0.011(2)
C11 0.0243(14) 0.0315(15) 0.0227(14) -0.0019(12) 0.0010(12) 0.0106(12)
C1 0.023(2) 0.030(3) 0.013(3) -0.005(2) 0.0060(19) -0.005(2)
C5 0.028(3) 0.021(2) 0.010(2) -0.0038(17) 0.001(2) 0.005(2)
C13 0.0303(16) 0.0445(18) 0.0249(15) -0.0099(13) -0.0051(13) 0.0139(14)
C18 0.054(2) 0.058(2) 0.0249(16) 0.0045(16) 0.0053(15) 0.0226(18)
C16 0.0269(14) 0.0330(16) 0.0229(14) -0.0042(12) 0.0021(11) 0.0092(12)
C12 0.0248(15) 0.0352(16) 0.0326(16) -0.0043(13) -0.0018(13) 0.0093(12)
C15 0.0299(15) 0.0327(16) 0.0277(15) -0.0018(12) 0.0075(12) 0.0088(13)
C14 0.0338(16) 0.0437(18) 0.0212(14) -0.0032(13) 0.0036(12) 0.0190(14)
C19 0.0300(18) 0.049(2) 0.0301(16) -0.0085(14) -0.0005(12) 0.0036(14)
C4 0.023(3) 0.031(3) 0.026(3) -0.017(2) 0.0052(18) -0.005(2)
C17 0.0349(18) 0.049(2) 0.053(2) -0.0029(18) -0.0067(16) -0.0025(16)
C3 0.036(3) 0.020(2) 0.031(3) -0.005(2) 0.016(2) 0.003(2)
C6 0.053(4) 0.112(7) 0.047(4) -0.041(4) 0.033(3) -0.051(4)
C7 0.056(4) 0.104(6) 0.033(3) 0.012(4) 0.010(3) 0.050(4)
C8 0.123(7) 0.033(3) 0.092(6) -0.022(3) 0.080(5) -0.019(3)
C9 0.037(3) 0.146(9) 0.062(5) -0.069(5) -0.007(3) 0.002(4)
C10 0.111(7) 0.056(4) 0.030(3) 0.018(3) 0.032(4) 0.048(4)
C2' 0.023(6) 0.014(5) 0.013(5) -0.005(4) 0.000(4) 0.001(4)
C1' 0.024(5) 0.021(6) 0.028(7) -0.011(4) 0.007(4) 0.000(4)
C5' 0.034(7) 0.027(5) 0.028(7) -0.002(4) 0.014(5) 0.004(4)
C4' 0.037(6) 0.034(6) 0.014(5) 0.002(4) 0.006(4) 0.009(4)
C3' 0.022(5) 0.029(6) 0.010(5) -0.009(4) 0.000(4) -0.003(4)
C6' 0.029(6) 0.083(12) 0.091(15) -0.071(9) 0.021(6) -0.011(6)
C7' 0.070(10) 0.058(8) 0.029(7) 0.011(6) 0.012(7) 0.038(7)
C8' 0.058(10) 0.051(8) 0.065(11) -0.031(7) 0.028(7) -0.029(7)
C9' 0.056(9) 0.110(15) 0.031(7) -0.016(8) -0.012(7) 0.025(9)
C10' 0.106(17) 0.039(7) 0.071(13) 0.015(8) 0.048(10) 0.021(8)

loop_
_atom_type_symbol
_atom_type_description
_atom_type_scat_dispersion_real
_atom_type_scat_dispersion_imag
_atom_type_scat_source
C C 0.0033 0.0016 'International Tables Vol C Tables 4.2.6.8 and 6.1.1.4'
H H 0.0000 0.0000 'International Tables Vol C Tables 4.2.6.8 and 6.1.1.4'
P P 0.1023 0.0942 'International Tables Vol C Tables 4.2.6.8 and 6.1.1.4'
Th Th -7.2400 8.8979 'International Tables Vol C Tables 4.2.6.8 and 6.1.1.4'

loop_
_geom_angle_atom_site_label_1
_geom_angle_atom_site_label_2
_geom_angle_atom_site_label_3
_geom_angle
_geom_angle_site_symmetry_1
_geom_angle_site_symmetry_3
C3 Th1 C3 81.8(3) . 4
C3 Th1 C2 29.64(17) . .
C3 Th1 C2 92.1(2) 4 .
C3 Th1 C2 92.1(2) . 4
C3 Th1 C2 29.64(17) 4 4
C2 Th1 C2 113.2(3) . 4
C2' Th1 C2' 98.2(8) 4 .
C2' Th1 C3' 90.5(5) 4 .
C2' Th1 C3' 28.9(4) . .
C2' Th1 C3' 28.9(4) 4 4
C2' Th1 C3' 90.5(5) . 4
C3' Th1 C3' 97.2(8) . 4
C3 Th1 C4 104.0(3) . 4
C3 Th1 C4 29.64(16) 4 4
C2 Th1 C4 101.8(2) . 4
C2 Th1 C4 48.58(18) 4 4
C3 Th1 C4 29.64(16) . .
C3 Th1 C4 104.0(3) 4 .
C2 Th1 C4 48.58(18) . .
C2 Th1 C4 101.8(2) 4 .
C4 Th1 C4 131.0(4) 4 .
C2' Th1 C4' 112.8(6) 4 .
C2' Th1 C4' 47.5(5) . .
C3' Th1 C4' 29.0(4) . .
C3' Th1 C4' 125.6(7) 4 .
C2' Th1 C4' 47.5(5) 4 4
C2' Th1 C4' 112.8(6) . 4
C3' Th1 C4' 125.6(7) . 4
C3' Th1 C4' 29.0(4) 4 4
C4' Th1 C4' 154.5(9) . 4
C11 P1 Th1 128.45(9) . .
C11 P1 H1 100.0(14) . .
Th1 P1 H1 103.5(14) . .
C3 C2 C1 108.3(6) . .
C3 C2 C7 125.7(7) . .
C1 C2 C7 126.0(6) . .
C3 C2 Th1 74.7(3) . .
C1 C2 Th1 77.9(4) . .
C7 C2 Th1 115.7(4) . .
C16 C11 C12 118.5(3) . .
C16 C11 P1 118.0(2) . .
C12 C11 P1 123.3(2) . .
C5 C1 C2 106.9(6) . .
C5 C1 C6 125.3(6) . .
C2 C1 C6 126.3(7) . .
C5 C1 Th1 75.6(3) . .
C2 C1 Th1 72.3(4) . .
C6 C1 Th1 128.3(5) . .
C4 C5 C1 108.0(5) . .
C4 C5 C10 126.2(7) . .
C1 C5 C10 124.8(7) . .
C4 C5 Th1 73.4(3) . .
C1 C5 Th1 75.2(3) . .
C10 C5 Th1 126.1(4) . .
C14 C13 C12 122.6(3) . .
C14 C13 H13 118.7 . .
C12 C13 H13 118.7 . .
C14 C18 H18A 109.5 . .
C14 C18 H18B 109.5 . .
H18A C18 H18B 109.5 . .
C14 C18 H18C 109.5 . .
H18A C18 H18C 109.5 . .
H18B C18 H18C 109.5 . .
C15 C16 C11 119.9(3) . .
C15 C16 C19 119.1(3) . .
C11 C16 C19 121.0(3) . .
C13 C12 C11 119.4(3) . .
C13 C12 C17 118.4(3) . .
C11 C12 C17 122.1(3) . .
C16 C15 C14 121.9(3) . .
C16 C15 H15 119.0 . .
C14 C15 H15 119.0 . .
C13 C14 C15 117.6(3) . .
C13 C14 C18 121.4(3) . .
C15 C14 C18 120.9(3) . .
C16 C19 H19A 109.5 . .
C16 C19 H19B 109.5 . .
H19A C19 H19B 109.5 . .
C16 C19 H19C 109.5 . .
H19A C19 H19C 109.5 . .
H19B C19 H19C 109.5 . .
C5 C4 C3 109.0(5) . .
C5 C4 C9 125.3(7) . .
C3 C4 C9 125.3(7) . .
C5 C4 Th1 77.6(3) . .
C3 C4 Th1 73.7(3) . .
C9 C4 Th1 121.4(4) . .
C12 C17 H17A 109.5 . .
C12 C17 H17B 109.5 . .
H17A C17 H17B 109.5 . .
C12 C17 H17C 109.5 . .
H17A C17 H17C 109.5 . .
H17B C17 H17C 109.5 . .
C2 C3 C4 107.8(6) . .
C2 C3 C8 126.4(7) . .
C4 C3 C8 123.9(7) . .
C2 C3 Th1 75.7(4) . .
C4 C3 Th1 76.7(3) . .
C8 C3 Th1 126.2(4) . .
C1 C6 H6A 109.5 . .
C1 C6 H6B 109.5 . .
H6A C6 H6B 109.5 . .
C1 C6 H6C 109.5 . .
H6A C6 H6C 109.5 . .
H6B C6 H6C 109.5 . .
C2 C7 H7A 109.5 . .
C2 C7 H7B 109.5 . .
H7A C7 H7B 109.5 . .
C2 C7 H7C 109.5 . .
H7A C7 H7C 109.5 . .
H7B C7 H7C 109.5 . .
C3 C8 H8A 109.5 . .
C3 C8 H8B 109.5 . .
H8A C8 H8B 109.5 . .
C3 C8 H8C 109.5 . .
H8A C8 H8C 109.5 . .
H8B C8 H8C 109.5 . .
C4 C9 H9A 109.5 . .
C4 C9 H9B 109.5 . .
H9A C9 H9B 109.5 . .
C4 C9 H9C 109.5 . .
H9A C9 H9C 109.5 . .
H9B C9 H9C 109.5 . .
C5 C10 H10A 109.5 . .
C5 C10 H10B 109.5 . .
H10A C10 H10B 109.5 . .
C5 C10 H10C 109.5 . .
H10A C10 H10C 109.5 . .
H10B C10 H10C 109.5 . .
C3' C2' C1' 108.9(18) . .
C3' C2' C7' 131.0(17) . .
C1' C2' C7' 119.3(18) . .
C3' C2' Th1 76.0(10) . .
C1' C2' Th1 78.0(11) . .
C7' C2' Th1 120.4(12) . .
C2' C1' C5' 106.3(18) . .
C2' C1' C6' 133.7(18) . .
C5' C1' C6' 117.6(18) . .
C2' C1' Th1 73.2(11) . .
C5' C1' Th1 76.8(10) . .
C6' C1' Th1 129.2(13) . .
C4' C5' C1' 108.7(18) . .
C4' C5' C10' 114(2) . .
C1' C5' C10' 137.3(19) . .
C4' C5' Th1 74.4(10) . .
C1' C5' Th1 74.2(11) . .
C10' C5' Th1 123.4(13) . .
C5' C4' C3' 108.6(16) . .
C5' C4' C9' 139.0(19) . .
C3' C4' C9' 111.6(18) . .
C5' C4' Th1 78.0(11) . .
C3' C4' Th1 74.0(8) . .
C9' C4' Th1 120.5(11) . .
C2' C3' C4' 107.5(15) . .
C2' C3' C8' 118.2(18) . .
C4' C3' C8' 133.6(17) . .
C2' C3' Th1 75.1(10) . .
C4' C3' Th1 77.0(9) . .
C8' C3' Th1 120.7(11) . .
C1' C6' H6'1 109.5 . .
C1' C6' H6'2 109.5 . .
H6'1 C6' H6'2 109.5 . .
C1' C6' H6'3 109.5 . .
H6'1 C6' H6'3 109.5 . .
H6'2 C6' H6'3 109.5 . .
C2' C7' H7'1 109.5 . .
C2' C7' H7'2 109.5 . .
H7'1 C7' H7'2 109.5 . .
C2' C7' H7'3 109.5 . .
H7'1 C7' H7'3 109.5 . .
H7'2 C7' H7'3 109.5 . .
C3' C8' H8'1 109.5 . .
C3' C8' H8'2 109.5 . .
H8'1 C8' H8'2 109.5 . .
C3' C8' H8'3 109.5 . .
H8'1 C8' H8'3 109.5 . .
H8'2 C8' H8'3 109.5 . .
C4' C9' H9'1 109.5 . .
C4' C9' H9'2 109.5 . .
H9'1 C9' H9'2 109.5 . .
C4' C9' H9'3 109.5 . .
H9'1 C9' H9'3 109.5 . .
H9'2 C9' H9'3 109.5 . .
C5' C10' H10D 109.5 . .
C5' C10' H10E 109.5 . .
H10D C10' H10E 109.5 . .
C5' C10' H10F 109.5 . .
H10D C10' H10F 109.5 . .
H10E C10' H10F 109.5 . .

loop_
_geom_bond_atom_site_label_1
_geom_bond_atom_site_label_2
_geom_bond_distance
_geom_bond_site_symmetry_2
Th1 C3 2.735(6) .
Th1 C3 2.735(6) 4
Th1 C2 2.748(7) .
Th1 C2 2.748(7) 4
Th1 C2' 2.76(2) 4
Th1 C2' 2.76(2) .
Th1 C3' 2.772(16) .
Th1 C3' 2.772(16) 4
Th1 C4 2.773(5) 4
Th1 C4 2.773(5) .
Th1 C4' 2.811(15) .
Th1 C4' 2.811(15) 4
P1 C11 1.829(3) .
P1 H1 1.26(3) .
C2 C3 1.402(8) .
C2 C1 1.432(8) .
C2 C7 1.513(8) .
C11 C16 1.408(4) .
C11 C12 1.413(4) .
C1 C5 1.421(7) .
C1 C6 1.486(8) .
C5 C4 1.399(7) .
C5 C10 1.486(8) .
C13 C14 1.380(4) .
C13 C12 1.388(4) .
C13 H13 0.9500 .
C18 C14 1.512(4) .
C18 H18A 0.9800 .
C18 H18B 0.9800 .
C18 H18C 0.9800 .
C16 C15 1.388(4) .
C16 C19 1.502(4) .
C12 C17 1.508(4) .
C15 C14 1.392(4) .
C15 H15 0.9500 .
C19 H19A 0.9800 .
C19 H19B 0.9800 .
C19 H19C 0.9800 .
C4 C3 1.409(8) .
C4 C9 1.495(8) .
C17 H17A 0.9800 .
C17 H17B 0.9800 .
C17 H17C 0.9800 .
C3 C8 1.518(8) .
C6 H6A 0.9800 .
C6 H6B 0.9800 .
C6 H6C 0.9800 .
C7 H7A 0.9800 .
C7 H7B 0.9800 .
C7 H7C 0.9800 .
C8 H8A 0.9800 .
C8 H8B 0.9800 .
C8 H8C 0.9800 .
C9 H9A 0.9800 .
C9 H9B 0.9800 .
C9 H9C 0.9800 .
C10 H10A 0.9800 .
C10 H10B 0.9800 .
C10 H10C 0.9800 .
C2' C3' 1.383(19) .
C2' C1' 1.39(2) .
C2' C7' 1.48(2) .
C1' C5' 1.42(2) .
C1' C6' 1.52(2) .
C5' C4' 1.35(2) .
C5' C10' 1.54(3) .
C4' C3' 1.40(2) .
C4' C9' 1.61(2) .
C3' C8' 1.55(2) .
C6' H6'1 0.9800 .
C6' H6'2 0.9800 .
C6' H6'3 0.9800 .
C7' H7'1 0.9800 .
C7' H7'2 0.9800 .
C7' H7'3 0.9800 .
C8' H8'1 0.9800 .
C8' H8'2 0.9800 .
C8' H8'3 0.9800 .
C9' H9'1 0.9800 .
C9' H9'2 0.9800 .
C9' H9'3 0.9800 .
C10' H10D 0.9800 .
C10' H10E 0.9800 .
C10' H10F 0.9800 .

loop_
_geom_torsion_atom_site_label_1
_geom_torsion_atom_site_label_2
_geom_torsion_atom_site_label_3
_geom_torsion_atom_site_label_4
_geom_torsion
Th1 P1 C11 C16 76.1(2)
Th1 P1 C11 C12 -109.6(2)
C3 C2 C1 C5 -0.9(7)
C7 C2 C1 C5 -178.5(6)
Th1 C2 C1 C5 68.3(4)
C3 C2 C1 C6 165.8(6)
C7 C2 C1 C6 -11.8(11)
Th1 C2 C1 C6 -125.0(7)
C3 C2 C1 Th1 -69.2(4)
C7 C2 C1 Th1 113.2(7)
C2 C1 C5 C4 0.6(6)
C6 C1 C5 C4 -166.2(6)
Th1 C1 C5 C4 66.7(4)
C2 C1 C5 C10 170.0(6)
C6 C1 C5 C10 3.2(10)
Th1 C1 C5 C10 -123.9(6)
C2 C1 C5 Th1 -66.0(4)
C6 C1 C5 Th1 127.1(7)
C12 C11 C16 C15 -2.2(4)
P1 C11 C16 C15 172.3(2)
C12 C11 C16 C19 179.1(3)
P1 C11 C16 C19 -6.4(4)
C14 C13 C12 C11 0.2(4)
C14 C13 C12 C17 -178.0(3)
C16 C11 C12 C13 1.7(4)
P1 C11 C12 C13 -172.5(2)
C16 C11 C12 C17 179.9(3)
P1 C11 C12 C17 5.6(4)
C11 C16 C15 C14 0.8(4)
C19 C16 C15 C14 179.6(3)
C12 C13 C14 C15 -1.6(4)
C12 C13 C14 C18 175.4(3)
C16 C15 C14 C13 1.1(4)
C16 C15 C14 C18 -175.9(3)
C1 C5 C4 C3 -0.2(6)
C10 C5 C4 C3 -169.4(6)
Th1 C5 C4 C3 67.7(4)
C1 C5 C4 C9 172.2(6)
C10 C5 C4 C9 3.0(9)
Th1 C5 C4 C9 -119.9(6)
C1 C5 C4 Th1 -67.9(4)
C10 C5 C4 Th1 122.9(6)
C1 C2 C3 C4 0.8(7)
C7 C2 C3 C4 178.4(6)
Th1 C2 C3 C4 -70.6(4)
C1 C2 C3 C8 -163.9(6)
C7 C2 C3 C8 13.8(10)
Th1 C2 C3 C8 124.7(6)
C1 C2 C3 Th1 71.4(4)
C7 C2 C3 Th1 -110.9(6)
C5 C4 C3 C2 -0.4(6)
C9 C4 C3 C2 -172.8(6)
Th1 C4 C3 C2 70.0(4)
C5 C4 C3 C8 164.8(5)
C9 C4 C3 C8 -7.6(9)
Th1 C4 C3 C8 -124.9(6)
C5 C4 C3 Th1 -70.3(4)
C9 C4 C3 Th1 117.3(6)
C3' C2' C1' C5' 0(2)
C7' C2' C1' C5' -171.4(16)
Th1 C2' C1' C5' 70.4(13)
C3' C2' C1' C6' 161(2)
C7' C2' C1' C6' -10(3)
Th1 C2' C1' C6' -129(2)
C3' C2' C1' Th1 -70.4(13)
C7' C2' C1' Th1 118.3(16)
C2' C1' C5' C4' -1(2)
C6' C1' C5' C4' -165.5(16)
Th1 C1' C5' C4' 67.0(13)
C2' C1' C5' C10' 170(2)
C6' C1' C5' C10' 5(3)
Th1 C1' C5' C10' -122(2)
C2' C1' C5' Th1 -67.9(13)
C6' C1' C5' Th1 127.5(16)
C1' C5' C4' C3' 1(2)
C10' C5' C4' C3' -171.6(15)
Th1 C5' C4' C3' 68.3(11)
C1' C5' C4' C9' 170(2)
C10' C5' C4' C9' -3(3)
Th1 C5' C4' C9' -123(2)
C1' C5' C4' Th1 -66.9(13)
C10' C5' C4' Th1 120.1(15)
C1' C2' C3' C4' 1(2)
C7' C2' C3' C4' 170.9(18)
Th1 C2' C3' C4' -70.9(11)
C1' C2' C3' C8' -171.1(15)
C7' C2' C3' C8' -1(3)
Th1 C2' C3' C8' 117.2(14)
C1' C2' C3' Th1 71.8(13)
C7' C2' C3' Th1 -118(2)
C5' C4' C3' C2' -1.4(19)
C9' C4' C3' C2' -173.5(15)
Th1 C4' C3' C2' 69.6(12)
C5' C4' C3' C8' 168.8(18)
C9' C4' C3' C8' -3(3)
Th1 C4' C3' C8' -120.3(19)
C5' C4' C3' Th1 -71.0(13)
C9' C4' C3' Th1 117.0(13)
